data_1569599
loop_
_publ_author_name
'Wang, Zhi-Jie'
'Ni, Hao-Fei'
'Zhang, Tie'
'Li, Jie'
'Lun, Meng-Meng'
'Fu, Da-Wei'
'Zhang, Zhi-Xu'
'Zhang, Yi'

_publ_section_title
;
 Targeted regulation and optimization of multifunctional phase transition
 materials by novel void occupancy engineering.
;
_journal_issue 34
_journal_name_full 'Chemical science'
_journal_page_first 9041
_journal_page_last 9047
_journal_paper_doi 10.1039/d3sc02652c
_journal_volume 14
_journal_year 2023
_chemical_formula_moiety 'C6 Cd2 N6 S6, 2(C8 N)'
_chemical_formula_sum 'C22 Cd2 N8 S6'
_chemical_formula_weight 793.46
_space_group_crystal_system orthorhombic
_space_group_IT_number 36
_space_group_name_Hall 'C 2c -2'
_space_group_name_H-M_alt 'C m c 21'
_atom_sites_solution_primary dual
_audit_creation_date 2023-05-23
_audit_creation_method
;
Olex2 1.3
(compiled 2020.11.12 svn.r5f609507 for OlexSys, GUI svn.r6408)
;
_audit_update_record
;
2023-05-24 deposited with the CCDC.	2023-08-01 downloaded from the CCDC.
;
_cell_angle_alpha 90
_cell_angle_beta 90
_cell_angle_gamma 90
_cell_formula_units_Z 2
_cell_length_a 9.8887(5)
_cell_length_b 16.6064(6)
_cell_length_c 10.7989(4)
_cell_measurement_reflns_used 4723
_cell_measurement_temperature 293(2)
_cell_measurement_theta_max 30.6050
_cell_measurement_theta_min 2.4220
_cell_volume 1773.35(13)
_computing_molecular_graphics 'Olex2 1.3 (Dolomanov et al., 2009)'
_computing_publication_material 'Olex2 1.3 (Dolomanov et al., 2009)'
_computing_structure_refinement 'SHELXL 2018/3 (Sheldrick, 2015)'
_computing_structure_solution 'SHELXT 2018/2 (Sheldrick, 2018)'
_diffrn_ambient_temperature 293(2)
_diffrn_measured_fraction_theta_full 0.997
_diffrn_measured_fraction_theta_max 0.791
_diffrn_measurement_device_type 'Bruker APEX-II CCD'
_diffrn_measurement_method '\f and \w scans'
_diffrn_radiation_type MoK\a
_diffrn_radiation_wavelength 0.71073
_diffrn_reflns_av_R_equivalents 0.0256
_diffrn_reflns_av_unetI/netI 0.0249
_diffrn_reflns_Laue_measured_fraction_full 0.997
_diffrn_reflns_Laue_measured_fraction_max 0.791
_diffrn_reflns_limit_h_max 10
_diffrn_reflns_limit_h_min -12
_diffrn_reflns_limit_k_max 20
_diffrn_reflns_limit_k_min -17
_diffrn_reflns_limit_l_max 12
_diffrn_reflns_limit_l_min -13
_diffrn_reflns_number 5433
_diffrn_reflns_point_group_measured_fraction_full 0.851
_diffrn_reflns_point_group_measured_fraction_max 0.649
_diffrn_reflns_theta_full 25.242
_diffrn_reflns_theta_max 30.703
_diffrn_reflns_theta_min 3.051
_diffrn_standards_number 0
_exptl_absorpt_coefficient_mu 1.575
_exptl_absorpt_correction_type none
_exptl_crystal_density_diffrn 1.486
_exptl_crystal_description rod-shaped
_exptl_crystal_F_000 760
_refine_diff_density_max 0.413
_refine_diff_density_min -0.626
_refine_diff_density_rms 0.075
_refine_ls_abs_structure_details
;
 Flack x determined using 613 quotients [(I+)-(I-)]/[(I+)+(I-)]
 (Parsons, Flack and Wagner, Acta Cryst. B69 (2013) 249-259).
;
_refine_ls_abs_structure_Flack -0.01(2)
_refine_ls_extinction_coef 0.0261(17)
_refine_ls_extinction_expression Fc^*^=kFc[1+0.001xFc^2^\l^3^/sin(2\q)]^-1/4^
_refine_ls_extinction_method 'SHELXL-2018/3 (Sheldrick 2018)'
_refine_ls_goodness_of_fit_ref 1.094
_refine_ls_hydrogen_treatment undef
_refine_ls_matrix_type full
_refine_ls_number_parameters 116
_refine_ls_number_reflns 1880
_refine_ls_number_restraints 161
_refine_ls_restrained_S_all 1.169
_refine_ls_R_factor_all 0.0332
_refine_ls_R_factor_gt 0.0314
_refine_ls_shift/su_max 0.000
_refine_ls_shift/su_mean 0.000
_refine_ls_structure_factor_coef Fsqd
_refine_ls_weighting_details 'w=1/[\s^2^(Fo^2^)+(0.0576P)^2^+0.5915P] where P=(Fo^2^+2Fc^2^)/3'
_refine_ls_weighting_scheme calc
_refine_ls_wR_factor_gt 0.0866
_refine_ls_wR_factor_ref 0.0882
_reflns_Friedel_coverage 0.563
_reflns_Friedel_fraction_full 0.688
_reflns_Friedel_fraction_max 0.491
_reflns_number_gt 1786
_reflns_number_total 1880
_reflns_threshold_expression 'I > 2\s(I)'
_cod_data_source_file d3sc02652c2.cif
_cod_data_source_block TEA_Cd_293K
_cod_depositor_comments 'Adding full bibliography for 1569598--1569604.cif.'
_cod_database_code 1569599
_shelx_shelxl_version_number 2018/3
_shelx_space_group_comment
;
The symmetry employed for this shelxl refinement is uniquely defined
by the following loop, which should always be used as a source of
symmetry information in preference to the above space-group names.
They are only intended as comments.
;
_olex2_refinement_description
;
1. Restrained distances
 N3-C5 = N3-C9 = N3-C3 = N3-C7
 1.47 with sigma of 0.01
2. Uiso/Uaniso restraints and constraints
C7 \\sim C3 \\sim N3 \\sim C4 \\sim C3 \\sim C5 \\sim C5 \\sim C9 \\sim C9
\\sim C7 \\sim C6 \\sim C8 \\sim C8: within 4A with sigma of 0.01 and sigma for
terminal atoms of 0.02 within 4A
3. Others
 Fixed Sof: C3(0.5) C5(0.5) C9(0.5) C7(0.5)
;
_olex2_submission_special_instructions 'No special instructions were received'

loop_
_space_group_symop_operation_xyz
'x, y, z'
'-x, -y, z+1/2'
'x, -y, z+1/2'
'-x, y, z'
'x+1/2, y+1/2, z'
'-x+1/2, -y+1/2, z+1/2'
'x+1/2, -y+1/2, z+1/2'
'-x+1/2, y+1/2, z'

loop_
_atom_site_label
_atom_site_type_symbol
_atom_site_fract_x
_atom_site_fract_y
_atom_site_fract_z
_atom_site_U_iso_or_equiv
_atom_site_adp_type
_atom_site_occupancy
_atom_site_site_symmetry_order
_atom_site_calc_flag
_atom_site_refinement_flags_posn
_atom_site_refinement_flags_adp
_atom_site_refinement_flags_occupancy
_atom_site_disorder_assembly
_atom_site_disorder_group
Cd1 Cd 1.000000 0.47668(2) 0.52921(4) 0.0499(2) Uani 1 2 d S T P . .
S1 S 0.7913(2) 0.59376(10) 0.15732(14) 0.0674(4) Uani 1 1 d . . . . .
S2 S 1.000000 0.66116(11) 0.8910(2) 0.0740(7) Uani 1 2 d S T P . .
N1 N 0.8458(6) 0.5360(3) 0.3932(5) 0.0645(13) Uani 1 1 d . . . . .
N2 N 1.000000 0.5816(3) 0.6630(6) 0.0575(16) Uani 1 2 d S T P . .
C1 C 0.8241(5) 0.5603(3) 0.2960(4) 0.0453(10) Uani 1 1 d . . . . .
C2 C 1.000000 0.6150(4) 0.7572(6) 0.0496(16) Uani 1 2 d S T P . .
C3 C 0.5792(14) 0.2987(8) 0.3704(13) 0.069(2) Uani 0.5 1 d D U P . .
N3 N 0.500000 0.3471(3) 0.2758(6) 0.0506(12) Uani 1 2 d DS TU P . .
C5 C 0.4175(13) 0.4114(7) 0.3345(13) 0.068(2) Uani 0.5 1 d D U P . .
C6 C 0.500000 0.4702(6) 0.4196(14) 0.080(2) Uani 1 2 d S TU P . .
C4 C 0.500000 0.2593(7) 0.4711(12) 0.085(2) Uani 1 2 d S TU P . .
C8 C 0.3244(9) 0.3300(5) 0.1051(8) 0.0882(19) Uani 1 1 d . U . . .
C9 C 0.5885(12) 0.2909(7) 0.2033(13) 0.066(2) Uani 0.5 1 d D U P . .
C7 C 0.3925(13) 0.3874(7) 0.1979(12) 0.066(2) Uani 0.5 1 d D U P . .

loop_
_atom_site_aniso_label
_atom_site_aniso_U_11
_atom_site_aniso_U_22
_atom_site_aniso_U_33
_atom_site_aniso_U_23
_atom_site_aniso_U_13
_atom_site_aniso_U_12
Cd1 0.0706(3) 0.0511(3) 0.0281(3) -0.0005(2) 0.000 0.000
S1 0.0857(10) 0.0761(8) 0.0403(7) 0.0076(6) -0.0024(7) 0.0262(7)
S2 0.139(2) 0.0450(9) 0.0379(10) -0.0055(7) 0.000 0.000
N1 0.078(3) 0.078(3) 0.038(3) 0.002(2) 0.003(3) 0.016(2)
N2 0.096(5) 0.046(3) 0.031(3) 0.003(2) 0.000 0.000
C1 0.050(2) 0.049(2) 0.037(3) -0.0040(18) 0.001(2) 0.0043(18)
C2 0.079(5) 0.036(3) 0.034(4) 0.006(2) 0.000 0.000
C3 0.066(4) 0.070(4) 0.072(5) 0.008(4) -0.009(4) 0.017(4)
N3 0.049(3) 0.046(2) 0.057(3) 0.002(2) 0.000 0.000
C5 0.070(4) 0.059(4) 0.074(5) -0.009(4) -0.005(4) 0.013(3)
C6 0.080(4) 0.079(4) 0.080(5) -0.021(4) 0.000 0.000
C4 0.093(4) 0.082(4) 0.080(4) 0.016(4) 0.000 0.000
C8 0.087(4) 0.092(4) 0.086(4) -0.009(3) -0.030(4) 0.010(3)
C9 0.064(4) 0.062(4) 0.073(5) -0.010(4) 0.000(4) 0.013(3)
C7 0.069(4) 0.062(4) 0.067(5) -0.001(4) -0.007(4) 0.015(4)

loop_
_atom_type_symbol
_atom_type_description
_atom_type_scat_dispersion_real
_atom_type_scat_dispersion_imag
_atom_type_scat_source
C C 0.0033 0.0016 'International Tables Vol C Tables 4.2.6.8 and 6.1.1.4'
Cd Cd -0.8075 1.2024 'International Tables Vol C Tables 4.2.6.8 and 6.1.1.4'
N N 0.0061 0.0033 'International Tables Vol C Tables 4.2.6.8 and 6.1.1.4'
S S 0.1246 0.1234 'International Tables Vol C Tables 4.2.6.8 and 6.1.1.4'

loop_
_geom_angle_atom_site_label_1
_geom_angle_atom_site_label_2
_geom_angle_atom_site_label_3
_geom_angle
_geom_angle_site_symmetry_1
_geom_angle_site_symmetry_3
_geom_angle_publ_flag
S1 Cd1 S1 97.44(8) 2_765 3_565 ?
S2 Cd1 S1 85.31(4) 2_764 3_565 ?
S2 Cd1 S1 85.31(4) 2_764 2_765 ?
N1 Cd1 S1 170.87(15) 4_755 3_565 ?
N1 Cd1 S1 170.87(15) . 2_765 ?
N1 Cd1 S1 90.33(16) . 3_565 ?
N1 Cd1 S1 90.34(16) 4_755 2_765 ?
N1 Cd1 S2 90.57(14) 4_755 2_764 ?
N1 Cd1 S2 90.57(14) . 2_764 ?
N1 Cd1 N1 81.5(3) 4_755 . ?
N2 Cd1 S1 90.35(11) . 2_765 ?
N2 Cd1 S1 90.35(11) . 3_565 ?
N2 Cd1 S2 173.42(16) . 2_764 ?
N2 Cd1 N1 94.41(18) . 4_755 ?
N2 Cd1 N1 94.41(18) . . ?
C1 S1 Cd1 99.70(18) . 2_764 ?
C2 S2 Cd1 95.2(2) . 2_765 ?
C1 N1 Cd1 148.0(5) . . ?
C2 N2 Cd1 158.3(5) . . ?
N1 C1 S1 179.1(6) . . ?
N2 C2 S2 179.3(6) . . ?
C4 C3 N3 116.9(9) . . ?
C3 N3 C3 62.2(12) . 4_655 ?
C5 N3 C3 112.2(9) . . ?
C5 N3 C3 79.1(8) 4_655 . ?
C5 N3 C3 79.1(8) . 4_655 ?
C5 N3 C3 112.2(9) 4_655 4_655 ?
C5 N3 C5 66.6(11) 4_655 . ?
C5 N3 C9 172.0(10) . . ?
C5 N3 C9 110.5(8) . 4_655 ?
C5 N3 C9 172.0(10) 4_655 4_655 ?
C5 N3 C9 110.5(8) 4_655 . ?
C5 N3 C7 62.2(7) 4_655 4_655 ?
C5 N3 C7 107.8(8) 4_655 . ?
C5 N3 C7 107.8(8) . 4_655 ?
C5 N3 C7 62.2(7) . . ?
C9 N3 C3 108.8(8) . 4_655 ?
C9 N3 C3 73.8(8) 4_655 4_655 ?
C9 N3 C3 108.8(8) 4_655 . ?
C9 N3 C3 73.8(8) . . ?
C9 N3 C9 71.4(11) 4_655 . ?
C9 N3 C7 64.8(7) 4_655 . ?
C9 N3 C7 64.8(7) . 4_655 ?
C9 N3 C7 113.3(8) 4_655 4_655 ?
C9 N3 C7 113.3(8) . . ?
C7 N3 C3 104.2(8) 4_655 . ?
C7 N3 C3 166.4(9) . . ?
C7 N3 C3 166.4(9) 4_655 4_655 ?
C7 N3 C3 104.2(8) . 4_655 ?
C7 N3 C7 89.4(12) . 4_655 ?
N3 C5 C3 51.2(5) . 4_655 ?
N3 C5 C6 114.3(8) . . ?
C6 C5 C3 118.8(10) . 4_655 ?
C5 C6 C5 62.6(9) . 4_655 ?
C3 C4 C3 63.4(10) 4_655 . ?
C9 C8 C7 63.9(6) 4_655 . ?
N3 C9 C8 115.6(9) . 4_655 ?
N3 C7 C8 113.3(8) . . ?
N3 C7 C9 57.2(5) . 4_655 ?
C8 C7 C9 57.2(7) . 4_655 ?

loop_
_geom_bond_atom_site_label_1
_geom_bond_atom_site_label_2
_geom_bond_distance
_geom_bond_site_symmetry_2
_geom_bond_publ_flag
Cd1 S1 2.7460(17) 2_765 ?
Cd1 S1 2.7460(17) 3_565 ?
Cd1 S2 2.733(2) 2_764 ?
Cd1 N1 2.335(6) 4_755 ?
Cd1 N1 2.335(6) . ?
Cd1 N2 2.263(6) . ?
S1 C1 1.630(5) . ?
S2 C2 1.636(7) . ?
N1 C1 1.145(7) . ?
N2 C2 1.158(10) . ?
C3 N3 1.517(10) . ?
C3 C4 1.492(18) . ?
N3 C5 1.486(9) 4_655 ?
N3 C5 1.486(9) . ?
N3 C9 1.500(9) . ?
N3 C9 1.500(9) 4_655 ?
N3 C7 1.513(9) 4_655 ?
N3 C7 1.513(9) . ?
C5 C6 1.570(16) . ?
C8 C9 1.512(16) 4_655 ?
C8 C7 1.539(14) . ?

loop_
_geom_torsion_atom_site_label_1
_geom_torsion_atom_site_label_2
_geom_torsion_atom_site_label_3
_geom_torsion_atom_site_label_4
_geom_torsion
_geom_torsion_site_symmetry_1
_geom_torsion_site_symmetry_2
_geom_torsion_site_symmetry_3
_geom_torsion_site_symmetry_4
_geom_torsion_publ_flag
C3 N3 C5 C3 -53.7(11) . . . 4_655 ?
C3 N3 C5 C6 108.4(12) 4_655 . . . ?
C3 N3 C5 C6 54.7(14) . . . . ?
C3 N3 C9 C8 -179.5(9) 4_655 . . 4_655 ?
C3 N3 C9 C8 -127.4(12) . . . 4_655 ?
C3 N3 C7 C8 -77(4) . . . . ?
C3 N3 C7 C8 -76.1(12) 4_655 . . . ?
C3 N3 C7 C9 -65(4) . . . 4_655 ?
C3 N3 C7 C9 -64.0(9) 4_655 . . 4_655 ?
C3 C5 C6 C5 69.1(11) 4_655 . . 4_655 ?
N3 C3 C4 C3 6.9(14) . . . 4_655 ?
N3 C5 C6 C5 11.5(14) . . . 4_655 ?
C5 N3 C5 C3 -120.1(7) 4_655 . . 4_655 ?
C5 N3 C5 C6 -11.8(14) 4_655 . . . ?
C5 N3 C9 C8 -56.0(14) 4_655 . . 4_655 ?
C5 N3 C7 C8 -145.3(13) . . . . ?
C5 N3 C7 C8 164.6(9) 4_655 . . . ?
C5 N3 C7 C9 -133.2(11) . . . 4_655 ?
C5 N3 C7 C9 176.6(10) 4_655 . . 4_655 ?
C4 C3 N3 C3 -6.9(14) . . . 4_655 ?
C4 C3 N3 C5 115.6(13) . . . 4_655 ?
C4 C3 N3 C5 56.6(13) . . . . ?
C4 C3 N3 C9 -65.9(13) . . . 4_655 ?
C4 C3 N3 C9 -129.1(13) . . . . ?
C4 C3 N3 C7 -6(4) . . . . ?
C4 C3 N3 C7 172.9(11) . . . 4_655 ?
C9 N3 C5 C3 67.9(9) 4_655 . . 4_655 ?
C9 N3 C5 C6 176.3(10) 4_655 . . . ?
C9 N3 C9 C8 115.7(8) 4_655 . . 4_655 ?
C9 N3 C7 C8 42.1(12) . . . . ?
C9 N3 C7 C8 -12.1(9) 4_655 . . . ?
C9 N3 C7 C9 54.1(10) . . . 4_655 ?
C9 C8 C7 N3 12.1(9) 4_655 . . . ?
C7 N3 C5 C3 -167.9(9) 4_655 . . 4_655 ?
C7 N3 C5 C3 112.7(9) . . . 4_655 ?
C7 N3 C5 C6 -139.0(14) . . . . ?
C7 N3 C5 C6 -59.5(14) 4_655 . . . ?
C7 N3 C9 C8 -12.5(9) 4_655 . . 4_655 ?
C7 N3 C9 C8 65.0(12) . . . 4_655 ?
C7 N3 C7 C8 104.1(9) 4_655 . . . ?
C7 N3 C7 C9 116.2(8) 4_655 . . 4_655 ?
